data_4087973
loop_
_publ_author_name
'Malvolti, Floriane'
'Rouxel, C\'edric'
'Triadon, Am\'ed\'ee'
'Grelaud, Guillaume'
'Richy, Nicolas'
'Mongin, Olivier'
'Blanchard-Desce, Mireille'
'Toupet, Loic'
'Razak, Fazira I. Abdul'
'Stranger, Robert'
'Samoc, Marek'
'Yang, Xinwei'
'Wang, Genmiao'
'Barlow, Adam'
'Cifuentes, Marie P.'
'Humphrey, Mark G.'
'Paul, Fr\'ed\'eric'

_publ_section_title
;
 2,7-Fluorenediyl-Bridged Complexes Containing Electroactive
 &#x201C;Fe(\h5-C5Me5)(\k2-dppe)C\\tb C--&#x201D; End Groups: Molecular
 Wires and Remarkable Nonlinear Electrochromes
;
_journal_issue 22
_journal_name_full Organometallics
_journal_page_first 5418
_journal_paper_doi 10.1021/acs.organomet.5b00769
_journal_volume 34
_journal_year 2015
_chemical_formula_sum 'C103 H108 Fe2 P4'
_chemical_formula_weight 1581.47
_space_group_IT_number 61
_space_group_name_Hall '-P 2ac 2ab'
_space_group_name_H-M_alt 'P b c a'
_symmetry_cell_setting orthorhombic
_symmetry_space_group_name_H-M 'P b c a'
_atom_sites_solution_hydrogens geom
_atom_sites_solution_primary direct
_atom_sites_solution_secondary difmap
_audit_creation_method SHELXL-97
_cell_angle_alpha 90.00
_cell_angle_beta 90.00
_cell_angle_gamma 90.00
_cell_formula_units_Z 8
_cell_length_a 20.690(2)
_cell_length_b 20.374(2)
_cell_length_c 40.538(3)
_cell_measurement_reflns_used 16065
_cell_measurement_temperature 110(2)
_cell_measurement_theta_max 27
_cell_measurement_theta_min 2
_cell_volume 17088(3)
_computing_cell_refinement 'CrysAlis RED, Oxford Diffraction Ltd.,Version 1.171.26'
_computing_data_collection 'CrysAlis CCD, Oxford Diffraction Ltd.,Version 1.171.26'
_computing_data_reduction 'CrysAlis RED, Oxford Diffraction Ltd.,Version 1.171.26'
_computing_molecular_graphics 'PLATON_(Spek, 1998)'
_computing_publication_material 'SHELXL-97 (Sheldrick, 1997)'
_computing_structure_refinement 'SHELXL-97 (Sheldrick, 1997)'
_computing_structure_solution 'SIR-97_(Altomare & al., 1998)'
_diffrn_ambient_temperature 110(2)
_diffrn_detector_area_resol_mean 19.64
_diffrn_measured_fraction_theta_full 0.996
_diffrn_measured_fraction_theta_max 0.989
_diffrn_measurement_device_type 'CCD Saphire 3 Xcalibur'
_diffrn_measurement_method 'omega scan'
_diffrn_radiation_monochromator graphite
_diffrn_radiation_source 'fine-focus sealed tube'
_diffrn_radiation_type MoK\a
_diffrn_radiation_wavelength 0.71073
_diffrn_reflns_av_R_equivalents 0.1363
_diffrn_reflns_av_sigmaI/netI 0.1747
_diffrn_reflns_limit_h_max 26
_diffrn_reflns_limit_h_min -26
_diffrn_reflns_limit_k_max 26
_diffrn_reflns_limit_k_min -26
_diffrn_reflns_limit_l_max 51
_diffrn_reflns_limit_l_min -51
_diffrn_reflns_number 182259
_diffrn_reflns_theta_full 25.00
_diffrn_reflns_theta_max 27.00
_diffrn_reflns_theta_min 2.67
_exptl_absorpt_coefficient_mu 0.462
_exptl_absorpt_correction_type none
_exptl_crystal_colour red
_exptl_crystal_density_diffrn 1.229
_exptl_crystal_density_method 'not measured'
_exptl_crystal_description Prism
_exptl_crystal_F_000 6704
_exptl_crystal_size_max 0.22
_exptl_crystal_size_mid 0.15
_exptl_crystal_size_min 0.12
_refine_diff_density_max 0.471
_refine_diff_density_min -0.557
_refine_diff_density_rms 0.076
_refine_ls_extinction_coef 0.00010(3)
_refine_ls_extinction_expression Fc^*^=kFc[1+0.001xFc^2^\l^3^/sin(2\q)]^-1/4^
_refine_ls_extinction_method SHELXL
_refine_ls_goodness_of_fit_ref 0.991
_refine_ls_hydrogen_treatment constr
_refine_ls_matrix_type full
_refine_ls_number_parameters 1003
_refine_ls_number_reflns 18444
_refine_ls_number_restraints 0
_refine_ls_restrained_S_all 0.991
_refine_ls_R_factor_all 0.1688
_refine_ls_R_factor_gt 0.0640
_refine_ls_shift/su_max 0.018
_refine_ls_shift/su_mean 0.000
_refine_ls_structure_factor_coef Fsqd
_refine_ls_weighting_details 'calc w=1/[\s^2^(Fo^2^)+(0.0484P)^2^+0.0000P] where P=(Fo^2^+2Fc^2^)/3'
_refine_ls_weighting_scheme calc
_refine_ls_wR_factor_gt 0.1128
_refine_ls_wR_factor_ref 0.1275
_reflns_number_gt 8362
_reflns_number_total 18444
_reflns_threshold_expression >2sigma(I)
_cod_data_source_file om5b00769_si_002.cif
_cod_data_source_block 1a
_cod_depositor_comments
;
The following automatic conversions were performed:

data item '_symmetry_cell_setting' value 'Orthorhombic' was changed
to 'orthorhombic' in accordance with the
/home/saulius/struct/COD-crude-data/automatic-downloads/DataCite-retrospective/ACS/depositions/lib/dictionaries/cif_core.dic
dictionary named 'cif_core.dic' version 2.4.2 last updated on
2011-04-26.

Automatic conversion script
Id: cif_fix_values 6909 2019-04-08 15:41:33Z antanas 
;
_cod_original_sg_symbol_H-M Pbca
_cod_database_code 4087973

loop_
_symmetry_equiv_pos_as_xyz
'x, y, z'
'-x+1/2, -y, z+1/2'
'x+1/2, -y+1/2, -z'
'-x, y+1/2, -z+1/2'
'-x, -y, -z'
'x-1/2, y, -z-1/2'
'-x-1/2, y-1/2, z'
'x, -y-1/2, z-1/2'

loop_
_atom_site_label
_atom_site_type_symbol
_atom_site_fract_x
_atom_site_fract_y
_atom_site_fract_z
_atom_site_U_iso_or_equiv
_atom_site_adp_type
_atom_site_occupancy
_atom_site_symmetry_multiplicity
_atom_site_calc_flag
_atom_site_refinement_flags
_atom_site_disorder_assembly
_atom_site_disorder_group
Fe1 Fe 0.55993(3) -0.53798(2) 0.168310(13) 0.02539(14) Uani 1 1 d . . .
P1 P 0.46133(5) -0.51821(5) 0.15113(2) 0.0274(3) Uani 1 1 d . . .
P2 P 0.57798(5) -0.43281(5) 0.16057(2) 0.0263(2) Uani 1 1 d . . .
C1 C 0.62183(19) -0.60329(18) 0.19518(10) 0.0312(10) Uani 1 1 d . . .
C2 C 0.65800(18) -0.57344(18) 0.16948(10) 0.0316(10) Uani 1 1 d . . .
C3 C 0.62851(19) -0.59055(17) 0.13807(9) 0.0298(10) Uani 1 1 d . . .
C4 C 0.57277(18) -0.63142(16) 0.14542(9) 0.0260(9) Uani 1 1 d . . .
C5 C 0.56819(19) -0.63789(16) 0.18100(9) 0.0276(9) Uani 1 1 d . . .
C6 C 0.6404(2) -0.60512(19) 0.23130(9) 0.0391(11) Uani 1 1 d . . .
H6A H 0.6016 -0.5995 0.2449 0.059 Uiso 1 1 calc R . .
H6B H 0.6710 -0.5696 0.2360 0.059 Uiso 1 1 calc R . .
H6C H 0.6606 -0.6474 0.2364 0.059 Uiso 1 1 calc R . .
C7 C 0.72320(18) -0.54003(18) 0.17336(10) 0.0379(10) Uani 1 1 d . . .
H7A H 0.7324 -0.5137 0.1537 0.057 Uiso 1 1 calc R . .
H7B H 0.7569 -0.5734 0.1761 0.057 Uiso 1 1 calc R . .
H7C H 0.7224 -0.5115 0.1928 0.057 Uiso 1 1 calc R . .
C8 C 0.6582(2) -0.57887(18) 0.10464(9) 0.0383(11) Uani 1 1 d . . .
H8A H 0.6739 -0.5336 0.1033 0.057 Uiso 1 1 calc R . .
H8B H 0.6255 -0.5862 0.0875 0.057 Uiso 1 1 calc R . .
H8C H 0.6943 -0.6092 0.1014 0.057 Uiso 1 1 calc R . .
C9 C 0.5340(2) -0.66903(17) 0.12027(9) 0.0373(11) Uani 1 1 d . . .
H9A H 0.4919 -0.6805 0.1296 0.056 Uiso 1 1 calc R . .
H9B H 0.5573 -0.7092 0.1142 0.056 Uiso 1 1 calc R . .
H9C H 0.5278 -0.6418 0.1006 0.056 Uiso 1 1 calc R . .
C10 C 0.51817(19) -0.67663(17) 0.20019(9) 0.0349(10) Uani 1 1 d . . .
H10A H 0.4874 -0.6967 0.1848 0.052 Uiso 1 1 calc R . .
H10B H 0.4950 -0.6472 0.2152 0.052 Uiso 1 1 calc R . .
H10C H 0.5397 -0.7111 0.2130 0.052 Uiso 1 1 calc R . .
C11 C 0.44273(18) -0.43224(16) 0.16191(9) 0.0284(9) Uani 1 1 d . . .
H11A H 0.4028 -0.4179 0.1506 0.034 Uiso 1 1 calc R . .
H11B H 0.4361 -0.4280 0.1860 0.034 Uiso 1 1 calc R . .
C12 C 0.50069(18) -0.38950(17) 0.15077(9) 0.0295(10) Uani 1 1 d . . .
H12A H 0.4995 -0.3467 0.1623 0.035 Uiso 1 1 calc R . .
H12B H 0.4980 -0.3812 0.1267 0.035 Uiso 1 1 calc R . .
C13 C 0.43783(19) -0.51718(16) 0.10688(9) 0.0273(9) Uani 1 1 d . . .
C14 C 0.3739(2) -0.50377(18) 0.09718(10) 0.0377(11) Uani 1 1 d . . .
H14 H 0.3413 -0.4988 0.1135 0.045 Uiso 1 1 calc R . .
C15 C 0.3576(2) -0.49764(19) 0.06399(11) 0.0407(11) Uani 1 1 d . . .
H15 H 0.3143 -0.4883 0.0579 0.049 Uiso 1 1 calc R . .
C16 C 0.4047(2) -0.50517(18) 0.03983(10) 0.0393(11) Uani 1 1 d . . .
H16 H 0.3933 -0.5014 0.0172 0.047 Uiso 1 1 calc R . .
C17 C 0.4684(2) -0.51819(18) 0.04869(10) 0.0373(11) Uani 1 1 d . . .
H17 H 0.5007 -0.5230 0.0322 0.045 Uiso 1 1 calc R . .
C18 C 0.4843(2) -0.52424(16) 0.08241(9) 0.0305(10) Uani 1 1 d . . .
H18 H 0.5278 -0.5333 0.0885 0.037 Uiso 1 1 calc R . .
C19 C 0.39388(18) -0.56514(17) 0.16927(9) 0.0293(9) Uani 1 1 d . . .
C20 C 0.3712(2) -0.62347(18) 0.15460(11) 0.0389(11) Uani 1 1 d . . .
H20 H 0.3883 -0.6367 0.1339 0.047 Uiso 1 1 calc R . .
C21 C 0.3239(2) -0.66246(19) 0.16991(12) 0.0453(12) Uani 1 1 d . . .
H21 H 0.3088 -0.7013 0.1595 0.054 Uiso 1 1 calc R . .
C22 C 0.2991(2) -0.6436(2) 0.20056(12) 0.0459(12) Uani 1 1 d . . .
H22 H 0.2677 -0.6702 0.2113 0.055 Uiso 1 1 calc R . .
C23 C 0.3202(2) -0.5863(2) 0.21529(10) 0.0432(11) Uani 1 1 d . . .
H23 H 0.3030 -0.5734 0.2360 0.052 Uiso 1 1 calc R . .
C24 C 0.36663(19) -0.54750(19) 0.19994(10) 0.0358(10) Uani 1 1 d . . .
H24 H 0.3803 -0.5081 0.2104 0.043 Uiso 1 1 calc R . .
C25 C 0.60961(18) -0.38278(16) 0.19530(9) 0.0272(9) Uani 1 1 d . . .
C26 C 0.62903(18) -0.4111(2) 0.22507(9) 0.0346(10) Uani 1 1 d . . .
H26 H 0.6299 -0.4576 0.2271 0.042 Uiso 1 1 calc R . .
C27 C 0.6472(2) -0.3722(2) 0.25196(11) 0.0473(12) Uani 1 1 d . . .
H27 H 0.6590 -0.3925 0.2722 0.057 Uiso 1 1 calc R . .
C28 C 0.6481(2) -0.3041(2) 0.24933(11) 0.0476(12) Uani 1 1 d . . .
H28 H 0.6604 -0.2779 0.2677 0.057 Uiso 1 1 calc R . .
C29 C 0.6308(2) -0.2747(2) 0.21951(11) 0.0430(12) Uani 1 1 d . . .
H29 H 0.6315 -0.2283 0.2174 0.052 Uiso 1 1 calc R . .
C30 C 0.61226(19) -0.31338(18) 0.19277(10) 0.0367(10) Uani 1 1 d . . .
H30 H 0.6012 -0.2929 0.1725 0.044 Uiso 1 1 calc R . .
C31 C 0.63110(18) -0.40665(16) 0.12620(9) 0.0260(9) Uani 1 1 d . . .
C32 C 0.60922(19) -0.40779(17) 0.09326(9) 0.0294(9) Uani 1 1 d . . .
H32 H 0.5649 -0.4163 0.0889 0.035 Uiso 1 1 calc R . .
C33 C 0.6513(2) -0.39665(17) 0.06680(10) 0.0351(11) Uani 1 1 d . . .
H33 H 0.6354 -0.3968 0.0448 0.042 Uiso 1 1 calc R . .
C34 C 0.7164(2) -0.38543(18) 0.07279(10) 0.0371(11) Uani 1 1 d . . .
H34 H 0.7455 -0.3795 0.0549 0.044 Uiso 1 1 calc R . .
C35 C 0.7392(2) -0.38286(18) 0.10496(10) 0.0374(11) Uani 1 1 d . . .
H35 H 0.7836 -0.3743 0.1091 0.045 Uiso 1 1 calc R . .
C36 C 0.69645(19) -0.39286(17) 0.13136(10) 0.0313(10) Uani 1 1 d . . .
H36 H 0.7124 -0.3902 0.1533 0.038 Uiso 1 1 calc R . .
C37 C 0.52313(18) -0.51883(17) 0.20984(9) 0.0269(9) Uani 1 1 d . . .
C38 C 0.50124(18) -0.51464(17) 0.23806(9) 0.0268(9) Uani 1 1 d . . .
C39 C 0.47705(17) -0.50803(17) 0.27152(9) 0.0245(9) Uani 1 1 d . . .
C40 C 0.44253(18) -0.55936(16) 0.28731(9) 0.0264(9) Uani 1 1 d . . .
H40 H 0.4346 -0.5988 0.2755 0.032 Uiso 1 1 calc R . .
C41 C 0.41987(17) -0.55375(16) 0.31953(9) 0.0250(9) Uani 1 1 d . . .
H41 H 0.3975 -0.5891 0.3297 0.030 Uiso 1 1 calc R . .
C42 C 0.43056(17) -0.49487(15) 0.33682(8) 0.0216(8) Uani 1 1 d . . .
C43 C 0.46348(17) -0.44254(16) 0.32122(9) 0.0228(9) Uani 1 1 d . . .
C44 C 0.48733(17) -0.44879(16) 0.28947(9) 0.0257(9) Uani 1 1 d . . .
H44 H 0.5105 -0.4136 0.2796 0.031 Uiso 1 1 calc R . .
C45 C 0.46316(18) -0.38052(17) 0.34286(9) 0.0251(9) Uani 1 1 d . . .
C46 C 0.52957(19) -0.34746(18) 0.34650(10) 0.0324(10) Uani 1 1 d . B .
H46A H 0.5442 -0.3342 0.3242 0.039 Uiso 1 1 calc R . .
H46B H 0.5236 -0.3068 0.3595 0.039 Uiso 1 1 calc R . .
C47 C 0.58362(19) -0.38664(19) 0.36241(12) 0.0487(13) Uani 1 1 d . . .
H47A H 0.5897 -0.4284 0.3503 0.058 Uiso 1 1 calc R A 1
H47B H 0.5717 -0.3974 0.3854 0.058 Uiso 1 1 calc R A 1
C48A C 0.6473(3) -0.3476(3) 0.36221(19) 0.086(2) Uani 0.671(11) 1 d P B 1
H48A H 0.6531 -0.3302 0.3396 0.103 Uiso 0.671(11) 1 calc PR B 1
H48B H 0.6410 -0.3092 0.3769 0.103 Uiso 0.671(11) 1 calc PR B 1
C49A C 0.7072(4) -0.3777(4) 0.3715(2) 0.070(3) Uani 0.671(11) 1 d P B 1
H49A H 0.7430 -0.3474 0.3669 0.105 Uiso 0.671(11) 1 calc PR B 1
H49B H 0.7133 -0.4182 0.3589 0.105 Uiso 0.671(11) 1 calc PR B 1
H49C H 0.7064 -0.3879 0.3951 0.105 Uiso 0.671(11) 1 calc PR B 1
C48B C 0.6473(3) -0.3476(3) 0.36221(19) 0.086(2) Uani 0.329(11) 1 d P B 2
H48C H 0.6356 -0.3006 0.3606 0.103 Uiso 0.329(11) 1 calc PR B 2
H48D H 0.6676 -0.3539 0.3841 0.103 Uiso 0.329(11) 1 calc PR B 2
C49B C 0.6880(7) -0.3573(7) 0.3422(4) 0.042(5) Uani 0.329(11) 1 d P B 2
H49D H 0.7277 -0.3343 0.3486 0.063 Uiso 0.329(11) 1 calc PR B 2
H49E H 0.6734 -0.3410 0.3207 0.063 Uiso 0.329(11) 1 calc PR B 2
H49F H 0.6966 -0.4045 0.3407 0.063 Uiso 0.329(11) 1 calc PR B 2
Fe51 Fe 0.39553(3) -0.31451(2) 0.534828(12) 0.02337(14) Uani 1 1 d . . .
P51 P 0.49999(5) -0.32935(4) 0.52997(2) 0.0245(2) Uani 1 1 d . . .
P52 P 0.39347(5) -0.41576(4) 0.55474(2) 0.0229(2) Uani 1 1 d . . .
C51 C 0.37234(18) -0.21886(16) 0.51793(9) 0.0265(9) Uani 1 1 d . . .
C52 C 0.31359(18) -0.25727(16) 0.52089(9) 0.0260(9) Uani 1 1 d . . .
C53 C 0.30720(19) -0.27634(17) 0.55483(9) 0.0281(9) Uani 1 1 d . . .
C54 C 0.36114(19) -0.24910(17) 0.57294(9) 0.0276(9) Uani 1 1 d . . .
C55 C 0.40053(18) -0.21365(16) 0.55011(9) 0.0261(9) Uani 1 1 d . . .
C56 C 0.39643(19) -0.18731(17) 0.48607(9) 0.0324(9) Uani 1 1 d . . .
H56A H 0.3865 -0.2161 0.4674 0.049 Uiso 1 1 calc R . .
H56B H 0.4433 -0.1807 0.4874 0.049 Uiso 1 1 calc R . .
H56C H 0.3750 -0.1449 0.4829 0.049 Uiso 1 1 calc R . .
C57 C 0.26474(18) -0.26918(17) 0.49373(9) 0.0330(10) Uani 1 1 d . . .
H57A H 0.2873 -0.2745 0.4727 0.050 Uiso 1 1 calc R . .
H57B H 0.2352 -0.2317 0.4923 0.050 Uiso 1 1 calc R . .
H57C H 0.2401 -0.3091 0.4986 0.050 Uiso 1 1 calc R . .
C58 C 0.24888(19) -0.30834(18) 0.57015(10) 0.0361(10) Uani 1 1 d . . .
H58A H 0.2609 -0.3278 0.5914 0.054 Uiso 1 1 calc R . .
H58B H 0.2326 -0.3427 0.5554 0.054 Uiso 1 1 calc R . .
H58C H 0.2151 -0.2753 0.5736 0.054 Uiso 1 1 calc R . .
C59 C 0.3674(2) -0.24894(18) 0.61025(9) 0.0363(11) Uani 1 1 d . . .
H59A H 0.3603 -0.2934 0.6187 0.054 Uiso 1 1 calc R . .
H59B H 0.3351 -0.2192 0.6197 0.054 Uiso 1 1 calc R . .
H59C H 0.4108 -0.2341 0.6164 0.054 Uiso 1 1 calc R . .
C60 C 0.45551(18) -0.16843(17) 0.55953(9) 0.0324(10) Uani 1 1 d . . .
H60A H 0.4788 -0.1549 0.5396 0.049 Uiso 1 1 calc R . .
H60B H 0.4852 -0.1915 0.5744 0.049 Uiso 1 1 calc R . .
H60C H 0.4382 -0.1296 0.5707 0.049 Uiso 1 1 calc R . .
C61 C 0.51362(18) -0.41781(16) 0.52211(9) 0.0269(9) Uani 1 1 d . . .
H61A H 0.4979 -0.4300 0.4999 0.032 Uiso 1 1 calc R . .
H61B H 0.5602 -0.4285 0.5236 0.032 Uiso 1 1 calc R . .
C62 C 0.47514(17) -0.45489(16) 0.54903(9) 0.0252(9) Uani 1 1 d . . .
H62A H 0.4993 -0.4537 0.5701 0.030 Uiso 1 1 calc R . .
H62B H 0.4697 -0.5014 0.5425 0.030 Uiso 1 1 calc R . .
C63 C 0.54148(18) -0.28423(17) 0.49674(9) 0.0256(9) Uani 1 1 d . . .
C64 C 0.57205(18) -0.22405(17) 0.50343(10) 0.0302(10) Uani 1 1 d . . .
H64 H 0.5784 -0.2111 0.5257 0.036 Uiso 1 1 calc R . .
C65 C 0.59338(19) -0.18284(19) 0.47811(10) 0.0357(10) Uani 1 1 d . . .
H65 H 0.6132 -0.1420 0.4832 0.043 Uiso 1 1 calc R . .
C66 C 0.58547(19) -0.2018(2) 0.44539(10) 0.0382(11) Uani 1 1 d . . .
H66 H 0.5983 -0.1734 0.4280 0.046 Uiso 1 1 calc R . .
C67 C 0.55841(19) -0.2633(2) 0.43821(10) 0.0361(10) Uani 1 1 d . . .
H67 H 0.5551 -0.2775 0.4160 0.043 Uiso 1 1 calc R . .
C68 C 0.53615(18) -0.30386(18) 0.46372(9) 0.0300(9) Uani 1 1 d . . .
H68 H 0.5172 -0.3451 0.4586 0.036 Uiso 1 1 calc R . .
C69 C 0.55633(18) -0.31661(16) 0.56497(9) 0.0245(9) Uani 1 1 d . . .
C70 C 0.62374(19) -0.31905(17) 0.56129(10) 0.0318(10) Uani 1 1 d . . .
H70 H 0.6420 -0.3262 0.5401 0.038 Uiso 1 1 calc R . .
C71 C 0.6642(2) -0.31105(18) 0.58868(11) 0.0372(11) Uani 1 1 d . . .
H71 H 0.7098 -0.3119 0.5860 0.045 Uiso 1 1 calc R . .
C72 C 0.6376(2) -0.30184(17) 0.62000(10) 0.0369(11) Uani 1 1 d . . .
H72 H 0.6651 -0.2961 0.6386 0.044 Uiso 1 1 calc R . .
C73 C 0.5712(2) -0.30109(17) 0.62399(10) 0.0339(10) Uani 1 1 d . . .
H73 H 0.5531 -0.2961 0.6454 0.041 Uiso 1 1 calc R . .
C74 C 0.53103(19) -0.30765(16) 0.59664(9) 0.0272(9) Uani 1 1 d . . .
H74 H 0.4855 -0.3060 0.5996 0.033 Uiso 1 1 calc R . .
C75 C 0.37577(18) -0.43142(16) 0.59925(9) 0.0232(9) Uani 1 1 d . . .
C76 C 0.42373(19) -0.42651(16) 0.62391(9) 0.0266(9) Uani 1 1 d . . .
H76 H 0.4674 -0.4190 0.6177 0.032 Uiso 1 1 calc R . .
C77 C 0.40807(19) -0.43255(16) 0.65736(9) 0.0313(10) Uani 1 1 d . . .
H77 H 0.4411 -0.4291 0.6735 0.038 Uiso 1 1 calc R . .
C78 C 0.34495(19) -0.44346(17) 0.66708(10) 0.0303(10) Uani 1 1 d . . .
H78 H 0.3344 -0.4471 0.6898 0.036 Uiso 1 1 calc R . .
C79 C 0.2969(2) -0.44902(18) 0.64306(10) 0.0353(10) Uani 1 1 d . . .
H79 H 0.2534 -0.4564 0.6495 0.042 Uiso 1 1 calc R . .
C80 C 0.31226(18) -0.44372(17) 0.60942(9) 0.0287(10) Uani 1 1 d . . .
H80 H 0.2791 -0.4486 0.5934 0.034 Uiso 1 1 calc R . .
C81 C 0.33943(18) -0.47844(16) 0.53595(9) 0.0251(9) Uani 1 1 d . . .
C82 C 0.29201(17) -0.46109(18) 0.51263(9) 0.0272(9) Uani 1 1 d . . .
H82 H 0.2854 -0.4162 0.5074 0.033 Uiso 1 1 calc R . .
C83 C 0.25445(18) -0.50920(19) 0.49713(9) 0.0309(10) Uani 1 1 d . . .
H83 H 0.2233 -0.4967 0.4811 0.037 Uiso 1 1 calc R . .
C84 C 0.26236(19) -0.57552(19) 0.50504(10) 0.0361(11) Uani 1 1 d . . .
H84 H 0.2366 -0.6080 0.4946 0.043 Uiso 1 1 calc R . .
C85 C 0.30828(19) -0.59332(18) 0.52839(10) 0.0353(10) Uani 1 1 d . . .
H85 H 0.3137 -0.6383 0.5340 0.042 Uiso 1 1 calc R . .
C86 C 0.34664(18) -0.54573(17) 0.54378(9) 0.0304(10) Uani 1 1 d . . .
H86 H 0.3779 -0.5587 0.5597 0.036 Uiso 1 1 calc R . .
C87 C 0.39342(17) -0.35304(15) 0.49182(9) 0.0226(8) Uani 1 1 d . . .
C88 C 0.39186(17) -0.37785(16) 0.46401(9) 0.0238(8) Uani 1 1 d . . .
C89 C 0.39646(17) -0.40946(16) 0.43209(9) 0.0227(8) Uani 1 1 d . . .
C90 C 0.37561(17) -0.47471(16) 0.42711(9) 0.0246(9) Uani 1 1 d . . .
H90 H 0.3558 -0.4976 0.4448 0.030 Uiso 1 1 calc R . .
C91 C 0.38334(17) -0.50665(17) 0.39681(9) 0.0249(9) Uani 1 1 d . . .
H91 H 0.3683 -0.5503 0.3940 0.030 Uiso 1 1 calc R . .
C92 C 0.41346(17) -0.47370(16) 0.37073(8) 0.0219(9) Uani 1 1 d . . .
C93 C 0.43410(17) -0.40789(16) 0.37492(8) 0.0232(9) Uani 1 1 d . . .
C94 C 0.42503(17) -0.37610(17) 0.40500(8) 0.0239(9) Uani 1 1 d . . .
H94 H 0.4381 -0.3317 0.4074 0.029 Uiso 1 1 calc R . .
C95 C 0.41554(19) -0.32966(17) 0.32704(9) 0.0313(10) Uani 1 1 d . . .
H95A H 0.4115 -0.2920 0.3424 0.038 Uiso 1 1 calc R . .
H95B H 0.4356 -0.3130 0.3065 0.038 Uiso 1 1 calc R . .
C96 C 0.34810(19) -0.35330(18) 0.31876(10) 0.0349(10) Uani 1 1 d . . .
H96A H 0.3281 -0.3718 0.3389 0.042 Uiso 1 1 calc R . .
H96B H 0.3512 -0.3890 0.3023 0.042 Uiso 1 1 calc R . .
C97 C 0.3038(2) -0.29854(19) 0.30497(11) 0.0441(12) Uani 1 1 d . . .
H97A H 0.3257 -0.2773 0.2861 0.053 Uiso 1 1 calc R . .
H97B H 0.2635 -0.3188 0.2966 0.053 Uiso 1 1 calc R . .
C98 C 0.2861(2) -0.24585(18) 0.33036(11) 0.0446(12) Uani 1 1 d . . .
H98A H 0.2584 -0.2128 0.3200 0.067 Uiso 1 1 calc R . .
H98B H 0.3256 -0.2249 0.3385 0.067 Uiso 1 1 calc R . .
H98C H 0.2630 -0.2662 0.3488 0.067 Uiso 1 1 calc R . .
C101 C 0.3965(3) -0.3490(2) 0.23244(11) 0.0509(13) Uani 1 1 d . . .
H101 H 0.4050 -0.3875 0.2449 0.061 Uiso 1 1 calc R . .
C102 C 0.3360(3) -0.3400(3) 0.21834(12) 0.0618(15) Uani 1 1 d . . .
H102 H 0.3030 -0.3720 0.2211 0.074 Uiso 1 1 calc R . .
C103 C 0.3245(3) -0.2846(3) 0.20047(13) 0.0764(18) Uani 1 1 d . . .
H103 H 0.2835 -0.2787 0.1903 0.092 Uiso 1 1 calc R . .
C104 C 0.3713(4) -0.2369(3) 0.19695(13) 0.080(2) Uani 1 1 d . . .
H104 H 0.3617 -0.1978 0.1852 0.096 Uiso 1 1 calc R . .
C105 C 0.4328(3) -0.2457(2) 0.21058(13) 0.0731(17) Uani 1 1 d . . .
H105 H 0.4657 -0.2136 0.2077 0.088 Uiso 1 1 calc R . .
C106 C 0.4445(3) -0.3026(2) 0.22849(11) 0.0573(14) Uani 1 1 d . . .
H106 H 0.4858 -0.3096 0.2381 0.069 Uiso 1 1 calc R . .

loop_
_atom_site_aniso_label
_atom_site_aniso_U_11
_atom_site_aniso_U_22
_atom_site_aniso_U_33
_atom_site_aniso_U_23
_atom_site_aniso_U_13
_atom_site_aniso_U_12
Fe1 0.0292(3) 0.0247(3) 0.0222(3) -0.0004(2) 0.0010(3) 0.0018(3)
P1 0.0303(7) 0.0270(5) 0.0250(6) 0.0002(4) 0.0003(5) -0.0007(5)
P2 0.0276(6) 0.0256(5) 0.0257(6) -0.0003(4) 0.0009(5) 0.0010(4)
C1 0.036(3) 0.032(2) 0.025(2) 0.0004(18) -0.001(2) 0.0042(19)
C2 0.027(3) 0.035(2) 0.032(2) 0.0019(19) 0.001(2) 0.0037(19)
C3 0.035(3) 0.026(2) 0.029(2) 0.0018(17) 0.001(2) 0.0066(19)
C4 0.032(3) 0.0214(19) 0.024(2) -0.0017(16) -0.001(2) 0.0066(18)
C5 0.035(3) 0.024(2) 0.023(2) -0.0027(16) -0.003(2) 0.0057(18)
C6 0.046(3) 0.041(2) 0.030(3) 0.0017(19) -0.007(2) 0.013(2)
C7 0.032(3) 0.038(2) 0.044(3) 0.004(2) 0.000(2) 0.001(2)
C8 0.044(3) 0.038(2) 0.033(3) 0.0043(19) 0.007(2) 0.013(2)
C9 0.056(3) 0.025(2) 0.031(2) 0.0001(17) -0.006(2) 0.002(2)
C10 0.046(3) 0.025(2) 0.034(2) 0.0063(18) 0.011(2) -0.001(2)
C11 0.035(3) 0.0264(19) 0.024(2) 0.0003(16) 0.001(2) 0.0044(18)
C12 0.038(3) 0.024(2) 0.027(2) -0.0009(16) -0.002(2) 0.0009(18)
C13 0.028(3) 0.026(2) 0.028(2) 0.0009(17) 0.001(2) 0.0016(18)
C14 0.039(3) 0.041(3) 0.032(3) 0.004(2) -0.001(2) -0.007(2)
C15 0.042(3) 0.042(3) 0.038(3) 0.006(2) -0.015(2) -0.007(2)
C16 0.053(3) 0.036(2) 0.029(3) 0.0007(19) -0.014(2) -0.005(2)
C17 0.053(3) 0.033(2) 0.026(2) -0.0001(19) 0.002(2) -0.001(2)
C18 0.036(3) 0.024(2) 0.032(2) -0.0002(17) -0.002(2) 0.0003(18)
C19 0.025(2) 0.032(2) 0.031(2) 0.0058(18) -0.002(2) 0.0016(18)
C20 0.039(3) 0.034(2) 0.044(3) 0.000(2) 0.000(2) -0.002(2)
C21 0.030(3) 0.032(2) 0.074(4) 0.004(2) -0.004(3) -0.004(2)
C22 0.034(3) 0.047(3) 0.057(3) 0.018(2) 0.004(3) -0.010(2)
C23 0.034(3) 0.064(3) 0.032(3) 0.009(2) -0.003(2) -0.008(2)
C24 0.036(3) 0.041(2) 0.030(2) 0.004(2) 0.003(2) -0.006(2)
C25 0.026(2) 0.025(2) 0.030(2) -0.0004(17) 0.005(2) -0.0022(18)
C26 0.034(3) 0.040(2) 0.030(2) -0.0019(19) -0.003(2) -0.009(2)
C27 0.053(3) 0.059(3) 0.030(3) -0.005(2) -0.005(2) -0.019(3)
C28 0.051(3) 0.056(3) 0.036(3) -0.017(2) 0.002(2) -0.014(3)
C29 0.041(3) 0.032(2) 0.056(3) -0.009(2) 0.005(2) -0.004(2)
C30 0.041(3) 0.036(2) 0.034(2) -0.001(2) 0.000(2) 0.000(2)
C31 0.028(3) 0.021(2) 0.028(2) 0.0001(17) 0.0003(19) 0.0029(17)
C32 0.023(2) 0.029(2) 0.036(2) 0.0033(18) 0.001(2) 0.0058(18)
C33 0.046(3) 0.033(2) 0.026(2) 0.0077(18) 0.003(2) 0.011(2)
C34 0.036(3) 0.042(3) 0.034(3) 0.005(2) 0.009(2) 0.003(2)
C35 0.027(3) 0.046(3) 0.039(3) 0.001(2) 0.000(2) -0.002(2)
C36 0.032(3) 0.035(2) 0.028(2) -0.0004(18) 0.004(2) -0.0071(19)
C37 0.027(2) 0.027(2) 0.027(2) 0.0009(18) -0.004(2) -0.0016(17)
C38 0.026(2) 0.025(2) 0.029(2) 0.0018(17) -0.003(2) -0.0010(18)
C39 0.021(2) 0.028(2) 0.025(2) -0.0027(17) 0.0016(18) 0.0003(17)
C40 0.034(3) 0.0239(19) 0.021(2) -0.0048(15) -0.005(2) -0.0022(18)
C41 0.027(2) 0.023(2) 0.025(2) 0.0002(16) -0.0009(18) -0.0033(16)
C42 0.024(2) 0.0225(19) 0.018(2) -0.0025(15) -0.0007(18) -0.0007(16)
C43 0.023(2) 0.0191(19) 0.026(2) -0.0024(15) 0.0032(18) 0.0036(16)
C44 0.029(2) 0.024(2) 0.024(2) 0.0026(16) 0.0029(19) -0.0021(17)
C45 0.030(2) 0.028(2) 0.018(2) -0.0015(16) 0.0064(18) -0.0034(18)
C46 0.034(3) 0.032(2) 0.031(2) -0.0076(18) 0.013(2) -0.0070(19)
C47 0.032(3) 0.038(2) 0.076(4) -0.019(2) -0.010(3) 0.002(2)
C48A 0.029(3) 0.077(4) 0.152(6) -0.060(4) -0.005(4) -0.004(3)
C49A 0.054(6) 0.064(5) 0.093(8) 0.025(5) -0.025(5) -0.014(4)
C48B 0.029(3) 0.077(4) 0.152(6) -0.060(4) -0.005(4) -0.004(3)
C49B 0.019(9) 0.051(9) 0.057(12) 0.002(7) 0.003(8) -0.009(7)
Fe51 0.0259(3) 0.0227(3) 0.0215(3) -0.0024(2) -0.0006(3) 0.0019(2)
P51 0.0255(6) 0.0233(5) 0.0246(6) 0.0001(4) -0.0004(5) -0.0016(4)
P52 0.0235(6) 0.0227(5) 0.0227(5) -0.0023(4) 0.0003(5) -0.0004(4)
C51 0.031(3) 0.021(2) 0.028(2) -0.0052(17) -0.0038(19) 0.0038(17)
C52 0.022(2) 0.024(2) 0.031(2) -0.0063(17) -0.0011(19) 0.0078(17)
C53 0.028(3) 0.026(2) 0.031(2) -0.0007(17) 0.001(2) 0.0096(18)
C54 0.027(2) 0.026(2) 0.030(2) -0.0014(18) -0.003(2) 0.0061(18)
C55 0.029(2) 0.0214(19) 0.028(2) -0.0061(16) -0.004(2) 0.0058(18)
C56 0.035(3) 0.025(2) 0.037(2) 0.0026(18) -0.004(2) 0.0027(19)
C57 0.032(3) 0.032(2) 0.034(2) -0.0022(18) -0.005(2) 0.0111(19)
C58 0.033(3) 0.037(2) 0.038(3) -0.0015(19) 0.005(2) 0.013(2)
C59 0.040(3) 0.040(2) 0.029(2) -0.0063(19) 0.000(2) 0.011(2)
C60 0.035(3) 0.027(2) 0.035(2) -0.0046(17) -0.006(2) 0.0053(18)
C61 0.025(2) 0.031(2) 0.025(2) -0.0046(17) 0.0030(18) 0.0063(18)
C62 0.026(2) 0.024(2) 0.025(2) -0.0030(17) -0.0040(18) 0.0018(17)
C63 0.022(2) 0.027(2) 0.027(2) 0.0004(17) -0.0032(18) 0.0009(17)
C64 0.030(3) 0.029(2) 0.032(2) 0.0027(18) -0.002(2) 0.0005(18)
C65 0.035(3) 0.031(2) 0.042(3) 0.011(2) -0.004(2) -0.008(2)
C66 0.031(3) 0.049(3) 0.034(3) 0.019(2) -0.004(2) -0.003(2)
C67 0.029(3) 0.052(3) 0.027(2) 0.007(2) 0.002(2) -0.005(2)
C68 0.026(2) 0.033(2) 0.031(2) 0.0001(18) 0.000(2) -0.0014(18)
C69 0.029(2) 0.0190(18) 0.025(2) 0.0019(16) -0.0042(19) -0.0019(18)
C70 0.031(3) 0.034(2) 0.031(2) 0.0037(19) -0.001(2) -0.0016(19)
C71 0.022(3) 0.037(2) 0.053(3) 0.008(2) -0.007(2) -0.004(2)
C72 0.042(3) 0.033(2) 0.035(3) 0.0021(19) -0.013(2) -0.008(2)
C73 0.045(3) 0.030(2) 0.027(2) -0.0002(17) -0.003(2) -0.005(2)
C74 0.029(2) 0.024(2) 0.028(2) -0.0016(17) 0.0007(19) -0.0044(18)
C75 0.028(2) 0.0169(18) 0.025(2) -0.0018(16) 0.0003(19) 0.0003(16)
C76 0.026(2) 0.026(2) 0.028(2) -0.0017(17) 0.002(2) 0.0002(17)
C77 0.034(3) 0.029(2) 0.030(2) -0.0012(18) -0.005(2) 0.0014(19)
C78 0.031(3) 0.037(2) 0.022(2) 0.0001(18) 0.003(2) 0.0027(19)
C79 0.029(3) 0.047(3) 0.030(2) 0.0023(19) 0.009(2) 0.000(2)
C80 0.022(2) 0.038(2) 0.026(2) -0.0034(18) -0.0011(19) -0.0024(18)
C81 0.027(2) 0.027(2) 0.022(2) -0.0036(17) 0.0049(19) 0.0020(17)
C82 0.023(2) 0.032(2) 0.026(2) -0.0003(18) 0.0037(19) 0.0010(19)
C83 0.022(2) 0.044(2) 0.027(2) -0.0032(19) 0.0008(19) -0.0047(19)
C84 0.032(3) 0.033(2) 0.043(3) -0.014(2) 0.000(2) -0.010(2)
C85 0.033(3) 0.027(2) 0.046(3) -0.0023(19) -0.002(2) -0.0032(19)
C86 0.032(3) 0.029(2) 0.030(2) -0.0019(17) -0.003(2) -0.0041(19)
C87 0.020(2) 0.0193(18) 0.029(2) 0.0034(16) -0.0005(19) -0.0013(16)
C88 0.022(2) 0.0240(19) 0.026(2) -0.0003(17) -0.001(2) 0.0012(17)
C89 0.019(2) 0.027(2) 0.022(2) 0.0000(16) 0.0006(18) 0.0043(17)
C90 0.027(2) 0.026(2) 0.021(2) 0.0032(16) 0.0016(18) 0.0007(17)
C91 0.028(2) 0.0219(19) 0.025(2) -0.0007(16) 0.0000(19) -0.0012(17)
C92 0.022(2) 0.023(2) 0.021(2) -0.0014(16) 0.0012(17) 0.0007(16)
C93 0.024(2) 0.0245(19) 0.021(2) 0.0023(16) 0.0013(18) 0.0018(17)
C94 0.022(2) 0.026(2) 0.024(2) -0.0025(16) 0.0007(18) -0.0048(17)
C95 0.044(3) 0.027(2) 0.023(2) -0.0014(17) 0.006(2) -0.0012(18)
C96 0.040(3) 0.032(2) 0.032(2) -0.0021(18) 0.000(2) 0.003(2)
C97 0.044(3) 0.040(3) 0.048(3) 0.006(2) 0.001(2) 0.009(2)
C98 0.040(3) 0.029(2) 0.065(3) 0.000(2) 0.008(3) 0.006(2)
C101 0.065(4) 0.050(3) 0.038(3) -0.001(2) 0.005(3) 0.017(3)
C102 0.059(4) 0.074(4) 0.053(3) -0.013(3) -0.002(3) 0.030(3)
C103 0.109(6) 0.074(4) 0.045(4) -0.008(3) -0.010(3) 0.047(4)
C104 0.156(7) 0.049(4) 0.035(3) 0.003(3) 0.011(4) 0.038(4)
C105 0.125(6) 0.050(3) 0.045(3) -0.010(3) 0.018(4) 0.000(4)
C106 0.071(4) 0.058(3) 0.043(3) -0.008(2) 0.009(3) 0.007(3)

loop_
_atom_type_symbol
_atom_type_description
_atom_type_scat_dispersion_real
_atom_type_scat_dispersion_imag
_atom_type_scat_source
C C 0.0033 0.0016 'International Tables Vol C Tables 4.2.6.8 and 6.1.1.4'
H H 0.0000 0.0000 'International Tables Vol C Tables 4.2.6.8 and 6.1.1.4'
P P 0.1023 0.0942 'International Tables Vol C Tables 4.2.6.8 and 6.1.1.4'
Fe Fe 0.3463 0.8444 'International Tables Vol C Tables 4.2.6.8 and 6.1.1.4'

loop_
_geom_angle_atom_site_label_1
_geom_angle_atom_site_label_2
_geom_angle_atom_site_label_3
_geom_angle
C37 Fe1 C5 90.84(15)
C37 Fe1 C1 85.19(15)
C5 Fe1 C1 39.45(14)
C37 Fe1 C4 128.47(15)
C5 Fe1 C4 40.02(13)
C1 Fe1 C4 65.98(14)
C37 Fe1 C2 115.43(15)
C5 Fe1 C2 66.06(14)
C1 Fe1 C2 38.57(13)
C4 Fe1 C2 66.00(14)
C37 Fe1 C3 150.87(15)
C5 Fe1 C3 66.80(14)
C1 Fe1 C3 65.67(14)
C4 Fe1 C3 39.56(13)
C2 Fe1 C3 39.41(14)
C37 Fe1 P1 82.54(12)
C5 Fe1 P1 109.30(11)
C1 Fe1 P1 146.21(11)
C4 Fe1 P1 98.14(11)
C2 Fe1 P1 160.87(11)
C3 Fe1 P1 121.47(11)
C37 Fe1 P2 89.67(11)
C5 Fe1 P2 164.43(11)
C1 Fe1 P2 125.18(11)
C4 Fe1 P2 141.86(11)
C2 Fe1 P2 99.79(10)
C3 Fe1 P2 106.91(10)
P1 Fe1 P2 86.19(4)
C19 P1 C11 103.87(17)
C19 P1 C13 101.11(17)
C11 P1 C13 99.40(16)
C19 P1 Fe1 118.81(12)
C11 P1 Fe1 107.05(12)
C13 P1 Fe1 123.50(13)
C31 P2 C12 102.23(17)
C31 P2 C25 101.71(16)
C12 P2 C25 101.74(16)
C31 P2 Fe1 119.25(11)
C12 P2 Fe1 110.20(12)
C25 P2 Fe1 119.14(12)
C2 C1 C5 108.9(3)
C2 C1 C6 125.9(4)
C5 C1 C6 124.8(4)
C2 C1 Fe1 71.1(2)
C5 C1 Fe1 68.9(2)
C6 C1 Fe1 131.1(3)
C1 C2 C3 108.6(3)
C1 C2 C7 125.7(4)
C3 C2 C7 124.8(3)
C1 C2 Fe1 70.3(2)
C3 C2 Fe1 70.5(2)
C7 C2 Fe1 133.5(3)
C4 C3 C2 106.9(3)
C4 C3 C8 126.7(3)
C2 C3 C8 125.4(4)
C4 C3 Fe1 69.3(2)
C2 C3 Fe1 70.1(2)
C8 C3 Fe1 134.4(3)
C3 C4 C5 107.9(3)
C3 C4 C9 125.1(3)
C5 C4 C9 126.3(3)
C3 C4 Fe1 71.2(2)
C5 C4 Fe1 68.96(19)
C9 C4 Fe1 133.0(3)
C1 C5 C4 107.6(3)
C1 C5 C10 125.3(3)
C4 C5 C10 127.0(3)
C1 C5 Fe1 71.7(2)
C4 C5 Fe1 71.02(19)
C10 C5 Fe1 125.0(3)
C1 C6 H6A 109.5
C1 C6 H6B 109.5
H6A C6 H6B 109.5
C1 C6 H6C 109.5
H6A C6 H6C 109.5
H6B C6 H6C 109.5
C2 C7 H7A 109.5
C2 C7 H7B 109.5
H7A C7 H7B 109.5
C2 C7 H7C 109.5
H7A C7 H7C 109.5
H7B C7 H7C 109.5
C3 C8 H8A 109.5
C3 C8 H8B 109.5
H8A C8 H8B 109.5
C3 C8 H8C 109.5
H8A C8 H8C 109.5
H8B C8 H8C 109.5
C4 C9 H9A 109.5
C4 C9 H9B 109.5
H9A C9 H9B 109.5
C4 C9 H9C 109.5
H9A C9 H9C 109.5
H9B C9 H9C 109.5
C5 C10 H10A 109.5
C5 C10 H10B 109.5
H10A C10 H10B 109.5
C5 C10 H10C 109.5
H10A C10 H10C 109.5
H10B C10 H10C 109.5
C12 C11 P1 107.6(2)
C12 C11 H11A 110.2
P1 C11 H11A 110.2
C12 C11 H11B 110.2
P1 C11 H11B 110.2
H11A C11 H11B 108.5
C11 C12 P2 109.6(2)
C11 C12 H12A 109.8
P2 C12 H12A 109.8
C11 C12 H12B 109.8
P2 C12 H12B 109.8
H12A C12 H12B 108.2
C18 C13 C14 118.2(4)
C18 C13 P1 120.4(3)
C14 C13 P1 121.2(3)
C13 C14 C15 121.0(4)
C13 C14 H14 119.5
C15 C14 H14 119.5
C16 C15 C14 120.1(4)
C16 C15 H15 119.9
C14 C15 H15 119.9
C17 C16 C15 120.2(4)
C17 C16 H16 119.9
C15 C16 H16 119.9
C16 C17 C18 119.2(4)
C16 C17 H17 120.4
C18 C17 H17 120.4
C13 C18 C17 121.3(4)
C13 C18 H18 119.3
C17 C18 H18 119.3
C20 C19 C24 117.0(4)
C20 C19 P1 121.4(3)
C24 C19 P1 121.4(3)
C21 C20 C19 121.5(4)
C21 C20 H20 119.3
C19 C20 H20 119.3
C20 C21 C22 119.6(4)
C20 C21 H21 120.2
C22 C21 H21 120.2
C23 C22 C21 120.0(4)
C23 C22 H22 120.0
C21 C22 H22 120.0
C22 C23 C24 120.4(4)
C22 C23 H23 119.8
C24 C23 H23 119.8
C23 C24 C19 121.7(4)
C23 C24 H24 119.2
C19 C24 H24 119.2
C30 C25 C26 117.6(3)
C30 C25 P2 120.4(3)
C26 C25 P2 121.9(3)
C27 C26 C25 121.0(4)
C27 C26 H26 119.5
C25 C26 H26 119.5
C28 C27 C26 120.6(4)
C28 C27 H27 119.7
C26 C27 H27 119.7
C27 C28 C29 119.4(4)
C27 C28 H28 120.3
C29 C28 H28 120.3
C30 C29 C28 120.1(4)
C30 C29 H29 119.9
C28 C29 H29 119.9
C25 C30 C29 121.2(4)
C25 C30 H30 119.4
C29 C30 H30 119.4
C36 C31 C32 117.1(4)
C36 C31 P2 121.3(3)
C32 C31 P2 121.1(3)
C33 C32 C31 121.5(4)
C33 C32 H32 119.2
C31 C32 H32 119.2
C34 C33 C32 119.8(4)
C34 C33 H33 120.1
C32 C33 H33 120.1
C33 C34 C35 120.0(4)
C33 C34 H34 120.0
C35 C34 H34 120.0
C34 C35 C36 119.9(4)
C34 C35 H35 120.0
C36 C35 H35 120.0
C31 C36 C35 121.6(4)
C31 C36 H36 119.2
C35 C36 H36 119.2
C38 C37 Fe1 171.6(3)
C37 C38 C39 178.1(4)
C44 C39 C40 118.0(3)
C44 C39 C38 120.3(3)
C40 C39 C38 121.8(3)
C41 C40 C39 122.1(3)
C41 C40 H40 118.9
C39 C40 H40 118.9
C40 C41 C42 119.0(3)
C40 C41 H41 120.5
C42 C41 H41 120.5
C43 C42 C41 119.7(3)
C43 C42 C92 108.0(3)
C41 C42 C92 132.2(3)
C42 C43 C44 121.2(3)
C42 C43 C45 111.2(3)
C44 C43 C45 127.4(3)
C43 C44 C39 120.0(3)
C43 C44 H44 120.0
C39 C44 H44 120.0
C43 C45 C46 114.2(3)
C43 C45 C93 100.7(3)
C46 C45 C93 115.3(3)
C43 C45 C95 108.2(3)
C46 C45 C95 108.1(3)
C93 C45 C95 109.9(3)
C47 C46 C45 118.0(3)
C47 C46 H46A 107.8
C45 C46 H46A 107.8
C47 C46 H46B 107.8
C45 C46 H46B 107.8
H46A C46 H46B 107.2
C46 C47 C48A 110.9(4)
C46 C47 H47A 109.5
C48A C47 H47A 109.5
C46 C47 H47B 109.5
C48A C47 H47B 109.5
H47A C47 H47B 108.1
C49A C48A C47 121.2(5)
C49A C48A H48A 107.0
C47 C48A H48A 107.0
C49A C48A H48B 107.0
C47 C48A H48B 107.0
H48A C48A H48B 106.8
C48A C49A H49A 109.5
C48A C49A H49B 109.5
H49A C49A H49B 109.5
C48A C49A H49C 109.5
H49A C49A H49C 109.5
H49B C49A H49C 109.5
H49D C49B H49E 109.5
H49D C49B H49F 109.5
H49E C49B H49F 109.5
C87 Fe51 C51 94.44(14)
C87 Fe51 C52 87.98(14)
C51 Fe51 C52 39.87(13)
C87 Fe51 C53 118.28(15)
C51 Fe51 C53 66.19(14)
C52 Fe51 C53 39.20(13)
C87 Fe51 C55 131.02(14)
C51 Fe51 C55 39.21(13)
C52 Fe51 C55 65.91(14)
C53 Fe51 C55 65.50(14)
C87 Fe51 C54 153.81(15)
C51 Fe51 C54 65.78(14)
C52 Fe51 C54 65.83(14)
C53 Fe51 C54 39.26(13)
C55 Fe51 C54 38.74(13)
C87 Fe51 P51 83.34(11)
C51 Fe51 P51 108.72(11)
C52 Fe51 P51 146.65(11)
C53 Fe51 P51 157.56(11)
C55 Fe51 P51 96.34(11)
C54 Fe51 P51 118.30(11)
C87 Fe51 P52 87.11(10)
C51 Fe51 P52 165.68(11)
C52 Fe51 P52 126.16(11)
C53 Fe51 P52 100.57(10)
C55 Fe51 P52 141.84(10)
C54 Fe51 P52 107.90(10)
P51 Fe51 P52 85.60(4)
C61 P51 C63 106.78(16)
C61 P51 C69 99.92(16)
C63 P51 C69 101.33(17)
C61 P51 Fe51 107.46(12)
C63 P51 Fe51 117.14(12)
C69 P51 Fe51 122.14(13)
C81 P52 C75 99.23(16)
C81 P52 C62 101.45(16)
C75 P52 C62 102.84(16)
C81 P52 Fe51 120.10(12)
C75 P52 Fe51 120.97(11)
C62 P52 Fe51 109.40(12)
C55 C51 C52 107.8(3)
C55 C51 C56 127.3(3)
C52 C51 C56 124.8(3)
C55 C51 Fe51 71.5(2)
C52 C51 Fe51 70.56(19)
C56 C51 Fe51 125.9(2)
C51 C52 C53 107.6(3)
C51 C52 C57 125.8(3)
C53 C52 C57 126.3(3)
C51 C52 Fe51 69.6(2)
C53 C52 Fe51 70.8(2)
C57 C52 Fe51 129.4(2)
C54 C53 C52 108.1(3)
C54 C53 C58 125.1(3)
C52 C53 C58 125.9(4)
C54 C53 Fe51 71.0(2)
C52 C53 Fe51 70.0(2)
C58 C53 Fe51 133.0(2)
C55 C54 C53 107.8(3)
C55 C54 C59 126.6(3)
C53 C54 C59 124.9(4)
C55 C54 Fe51 70.2(2)
C53 C54 Fe51 69.8(2)
C59 C54 Fe51 133.3(2)
C54 C55 C51 108.7(3)
C54 C55 C60 124.9(3)
C51 C55 C60 125.5(3)
C54 C55 Fe51 71.1(2)
C51 C55 Fe51 69.34(19)
C60 C55 Fe51 133.7(3)
C51 C56 H56A 109.5
C51 C56 H56B 109.5
H56A C56 H56B 109.5
C51 C56 H56C 109.5
H56A C56 H56C 109.5
H56B C56 H56C 109.5
C52 C57 H57A 109.5
C52 C57 H57B 109.5
H57A C57 H57B 109.5
C52 C57 H57C 109.5
H57A C57 H57C 109.5
H57B C57 H57C 109.5
C53 C58 H58A 109.5
C53 C58 H58B 109.5
H58A C58 H58B 109.5
C53 C58 H58C 109.5
H58A C58 H58C 109.5
H58B C58 H58C 109.5
C54 C59 H59A 109.5
C54 C59 H59B 109.5
H59A C59 H59B 109.5
C54 C59 H59C 109.5
H59A C59 H59C 109.5
H59B C59 H59C 109.5
C55 C60 H60A 109.5
C55 C60 H60B 109.5
H60A C60 H60B 109.5
C55 C60 H60C 109.5
H60A C60 H60C 109.5
H60B C60 H60C 109.5
C62 C61 P51 106.0(2)
C62 C61 H61A 110.5
P51 C61 H61A 110.5
C62 C61 H61B 110.5
P51 C61 H61B 110.5
H61A C61 H61B 108.7
C61 C62 P52 110.0(2)
C61 C62 H62A 109.7
P52 C62 H62A 109.7
C61 C62 H62B 109.7
P52 C62 H62B 109.7
H62A C62 H62B 108.2
C64 C63 C68 117.9(3)
C64 C63 P51 120.2(3)
C68 C63 P51 121.3(3)
C63 C64 C65 121.6(4)
C63 C64 H64 119.2
C65 C64 H64 119.2
C64 C65 C66 119.7(4)
C64 C65 H65 120.1
C66 C65 H65 120.1
C67 C66 C65 119.6(4)
C67 C66 H66 120.2
C65 C66 H66 120.2
C66 C67 C68 120.3(4)
C66 C67 H67 119.8
C68 C67 H67 119.8
C67 C68 C63 120.7(4)
C67 C68 H68 119.7
C63 C68 H68 119.7
C70 C69 C74 118.3(3)
C70 C69 P51 122.6(3)
C74 C69 P51 119.0(3)
C71 C70 C69 120.4(4)
C71 C70 H70 119.8
C69 C70 H70 119.8
C70 C71 C72 120.1(4)
C70 C71 H71 120.0
C72 C71 H71 120.0
C73 C72 C71 120.0(4)
C73 C72 H72 120.0
C71 C72 H72 120.0
C72 C73 C74 119.9(4)
C72 C73 H73 120.0
C74 C73 H73 120.0
C73 C74 C69 121.3(4)
C73 C74 H74 119.3
C69 C74 H74 119.3
C80 C75 C76 117.6(3)
C80 C75 P52 119.9(3)
C76 C75 P52 122.3(3)
C75 C76 C77 121.1(4)
C75 C76 H76 119.4
C77 C76 H76 119.4
C78 C77 C76 120.6(4)
C78 C77 H77 119.7
C76 C77 H77 119.7
C77 C78 C79 119.2(4)
C77 C78 H78 120.4
C79 C78 H78 120.4
C78 C79 C80 120.6(4)
C78 C79 H79 119.7
C80 C79 H79 119.7
C75 C80 C79 120.8(4)
C75 C80 H80 119.6
C79 C80 H80 119.6
C86 C81 C82 117.9(3)
C86 C81 P52 120.7(3)
C82 C81 P52 121.4(3)
C83 C82 C81 120.8(3)
C83 C82 H82 119.6
C81 C82 H82 119.6
C84 C83 C82 120.6(4)
C84 C83 H83 119.7
C82 C83 H83 119.7
C83 C84 C85 119.2(4)
C83 C84 H84 120.4
C85 C84 H84 120.4
C86 C85 C84 120.7(4)
C86 C85 H85 119.7
C84 C85 H85 119.7
C85 C86 C81 120.8(4)
C85 C86 H86 119.6
C81 C86 H86 119.6
C88 C87 Fe51 179.8(4)
C87 C88 C89 174.3(4)
C90 C89 C94 117.9(3)
C90 C89 C88 121.7(3)
C94 C89 C88 120.4(3)
C91 C90 C89 121.9(3)
C91 C90 H90 119.0
C89 C90 H90 119.0
C90 C91 C92 119.4(3)
C90 C91 H91 120.3
C92 C91 H91 120.3
C91 C92 C93 119.8(3)
C91 C92 C42 131.8(3)
C93 C92 C42 108.3(3)
C94 C93 C92 120.3(3)
C94 C93 C45 128.6(3)
C92 C93 C45 111.1(3)
C93 C94 C89 120.7(3)
C93 C94 H94 119.7
C89 C94 H94 119.7
C96 C95 C45 117.4(3)
C96 C95 H95A 108.0
C45 C95 H95A 108.0
C96 C95 H95B 108.0
C45 C95 H95B 108.0
H95A C95 H95B 107.2
C95 C96 C97 113.4(3)
C95 C96 H96A 108.9
C97 C96 H96A 108.9
C95 C96 H96B 108.9
C97 C96 H96B 108.9
H96A C96 H96B 107.7
C98 C97 C96 113.8(3)
C98 C97 H97A 108.8
C96 C97 H97A 108.8
C98 C97 H97B 108.8
C96 C97 H97B 108.8
H97A C97 H97B 107.7
C97 C98 H98A 109.5
C97 C98 H98B 109.5
H98A C98 H98B 109.5
C97 C98 H98C 109.5
H98A C98 H98C 109.5
H98B C98 H98C 109.5
C106 C101 C102 120.6(5)
C106 C101 H101 119.7
C102 C101 H101 119.7
C103 C102 C101 119.1(6)
C103 C102 H102 120.4
C101 C102 H102 120.4
C102 C103 C104 121.0(6)
C102 C103 H103 119.5
C104 C103 H103 119.5
C103 C104 C105 120.6(5)
C103 C104 H104 119.7
C105 C104 H104 119.7
C106 C105 C104 118.1(6)
C106 C105 H105 121.0
C104 C105 H105 121.0
C101 C106 C105 120.5(5)
C101 C106 H106 119.7
C105 C106 H106 119.7

loop_
_geom_bond_atom_site_label_1
_geom_bond_atom_site_label_2
_geom_bond_distance
Fe1 C37 1.889(4)
Fe1 C5 2.106(3)
Fe1 C1 2.144(4)
Fe1 C4 2.134(3)
Fe1 C2 2.154(4)
Fe1 C3 2.159(4)
Fe1 P1 2.1930(12)
Fe1 P2 2.1977(11)
P1 C19 1.845(4)
P1 C11 1.846(3)
P1 C13 1.859(4)
P2 C31 1.853(4)
P2 C12 1.869(4)
P2 C25 1.857(4)
C1 C2 1.419(5)
C1 C5 1.435(5)
C1 C6 1.514(5)
C2 C3 1.454(5)
C2 C7 1.519(5)
C3 C4 1.453(5)
C3 C8 1.506(5)
C4 C5 1.451(5)
C4 C9 1.506(5)
C5 C10 1.516(5)
C6 H6A 0.9800
C6 H6B 0.9800
C6 H6C 0.9800
C7 H7A 0.9800
C7 H7B 0.9800
C7 H7C 0.9800
C8 H8A 0.9800
C8 H8B 0.9800
C8 H8C 0.9800
C9 H9A 0.9800
C9 H9B 0.9800
C9 H9C 0.9800
C10 H10A 0.9800
C10 H10B 0.9800
C10 H10C 0.9800
C11 C12 1.549(5)
C11 H11A 0.9900
C11 H11B 0.9900
C12 H12A 0.9900
C12 H12B 0.9900
C13 C18 1.389(5)
C13 C14 1.407(5)
C14 C15 1.392(5)
C14 H14 0.9500
C15 C16 1.390(5)
C15 H15 0.9500
C16 C17 1.391(5)
C16 H16 0.9500
C17 C18 1.412(5)
C17 H17 0.9500
C18 H18 0.9500
C19 C20 1.410(5)
C19 C24 1.412(5)
C20 C21 1.405(5)
C20 H20 0.9500
C21 C22 1.398(6)
C21 H21 0.9500
C22 C23 1.383(5)
C22 H22 0.9500
C23 C24 1.391(5)
C23 H23 0.9500
C24 H24 0.9500
C25 C30 1.419(5)
C25 C26 1.397(5)
C26 C27 1.400(5)
C26 H26 0.9500
C27 C28 1.392(5)
C27 H27 0.9500
C28 C29 1.396(6)
C28 H28 0.9500
C29 C30 1.394(5)
C29 H29 0.9500
C30 H30 0.9500
C31 C36 1.397(5)
C31 C32 1.410(5)
C32 C33 1.400(5)
C32 H32 0.9500
C33 C34 1.388(5)
C33 H33 0.9500
C34 C35 1.387(5)
C34 H34 0.9500
C35 C36 1.403(5)
C35 H35 0.9500
C36 H36 0.9500
C37 C38 1.233(5)
C38 C39 1.452(5)
C39 C44 1.425(5)
C39 C40 1.419(5)
C40 C41 1.392(5)
C40 H40 0.9500
C41 C42 1.407(4)
C41 H41 0.9500
C42 C43 1.414(5)
C42 C92 1.484(5)
C43 C44 1.385(5)
C43 C45 1.538(5)
C44 H44 0.9500
C45 C46 1.537(5)
C45 C93 1.537(5)
C45 C95 1.567(5)
C46 C47 1.518(5)
C46 H46A 0.9900
C46 H46B 0.9900
C47 C48A 1.539(6)
C47 H47A 0.9900
C47 H47B 0.9900
C48A C49A 1.434(9)
C48A H48A 0.9900
C48A H48B 0.9900
C49A H49A 0.9800
C49A H49B 0.9800
C49A H49C 0.9800
C49B H49D 0.9800
C49B H49E 0.9800
C49B H49F 0.9800
Fe51 C87 1.913(4)
Fe51 C51 2.121(3)
Fe51 C52 2.134(4)
Fe51 C53 2.145(4)
Fe51 C55 2.149(3)
Fe51 C54 2.161(4)
Fe51 P51 2.1910(12)
Fe51 P52 2.2156(10)
P51 C61 1.852(3)
P51 C63 1.843(4)
P51 C69 1.854(4)
P52 C81 1.860(4)
P52 C75 1.868(4)
P52 C62 1.883(4)
C51 C55 1.433(5)
C51 C52 1.451(5)
C51 C56 1.526(5)
C52 C53 1.436(5)
C52 C57 1.514(5)
C53 C54 1.447(5)
C53 C58 1.505(5)
C54 C55 1.429(5)
C54 C59 1.518(5)
C55 C60 1.513(5)
C56 H56A 0.9800
C56 H56B 0.9800
C56 H56C 0.9800
C57 H57A 0.9800
C57 H57B 0.9800
C57 H57C 0.9800
C58 H58A 0.9800
C58 H58B 0.9800
C58 H58C 0.9800
C59 H59A 0.9800
C59 H59B 0.9800
C59 H59C 0.9800
C60 H60A 0.9800
C60 H60B 0.9800
C60 H60C 0.9800
C61 C62 1.548(5)
C61 H61A 0.9900
C61 H61B 0.9900
C62 H62A 0.9900
C62 H62B 0.9900
C63 C64 1.406(5)
C63 C68 1.402(5)
C64 C65 1.398(5)
C64 H64 0.9500
C65 C66 1.391(5)
C65 H65 0.9500
C66 C67 1.402(5)
C66 H66 0.9500
C67 C68 1.402(5)
C67 H67 0.9500
C68 H68 0.9500
C69 C70 1.404(5)
C69 C74 1.399(5)
C70 C71 1.400(5)
C70 H70 0.9500
C71 C72 1.396(5)
C71 H71 0.9500
C72 C73 1.383(5)
C72 H72 0.9500
C73 C74 1.392(5)
C73 H73 0.9500
C74 H74 0.9500
C75 C80 1.400(5)
C75 C76 1.412(5)
C76 C77 1.400(5)
C76 H76 0.9500
C77 C78 1.382(5)
C77 H77 0.9500
C78 C79 1.396(5)
C78 H78 0.9500
C79 C80 1.404(5)
C79 H79 0.9500
C80 H80 0.9500
C81 C86 1.415(4)
C81 C82 1.407(5)
C82 C83 1.400(5)
C82 H82 0.9500
C83 C84 1.398(5)
C83 H83 0.9500
C84 C85 1.390(5)
C84 H84 0.9500
C85 C86 1.400(5)
C85 H85 0.9500
C86 H86 0.9500
C87 C88 1.236(5)
C88 C89 1.449(5)
C89 C90 1.412(5)
C89 C94 1.420(5)
C90 C91 1.399(5)
C90 H90 0.9500
C91 C92 1.399(5)
C91 H91 0.9500
C92 C93 1.417(4)
C93 C94 1.394(5)
C94 H94 0.9500
C95 C96 1.514(5)
C95 H95A 0.9900
C95 H95B 0.9900
C96 C97 1.549(5)
C96 H96A 0.9900
C96 H96B 0.9900
C97 C98 1.531(5)
C97 H97A 0.9900
C97 H97B 0.9900
C98 H98A 0.9800
C98 H98B 0.9800
C98 H98C 0.9800
C101 C106 1.381(6)
C101 C102 1.389(6)
C101 H101 0.9500
C102 C103 1.361(7)
C102 H102 0.9500
C103 C104 1.380(8)
C103 H103 0.9500
C104 C105 1.398(8)
C104 H104 0.9500
C105 C106 1.389(6)
C105 H105 0.9500
C106 H106 0.9500

loop_
_geom_torsion_atom_site_label_1
_geom_torsion_atom_site_label_2
_geom_torsion_atom_site_label_3
_geom_torsion_atom_site_label_4
_geom_torsion
C37 Fe1 P1 C19 -55.60(18)
C5 Fe1 P1 C19 32.67(18)
C1 Fe1 P1 C19 14.1(3)
C4 Fe1 P1 C19 72.35(18)
C2 Fe1 P1 C19 105.1(3)
C3 Fe1 P1 C19 106.71(18)
P2 Fe1 P1 C19 -145.77(15)
C37 Fe1 P1 C11 61.44(16)
C5 Fe1 P1 C11 149.71(16)
C1 Fe1 P1 C11 131.1(2)
C4 Fe1 P1 C11 -170.61(16)
C2 Fe1 P1 C11 -137.9(3)
C3 Fe1 P1 C11 -136.25(17)
P2 Fe1 P1 C11 -28.73(12)
C37 Fe1 P1 C13 175.51(17)
C5 Fe1 P1 C13 -96.22(17)
C1 Fe1 P1 C13 -114.8(2)
C4 Fe1 P1 C13 -56.54(17)
C2 Fe1 P1 C13 -23.8(4)
C3 Fe1 P1 C13 -22.18(18)
P2 Fe1 P1 C13 85.34(14)
C37 Fe1 P2 C31 167.82(18)
C5 Fe1 P2 C31 75.9(4)
C1 Fe1 P2 C31 83.9(2)
C4 Fe1 P2 C31 -11.3(2)
C2 Fe1 P2 C31 52.05(18)
C3 Fe1 P2 C31 12.14(18)
P1 Fe1 P2 C31 -109.63(15)
C37 Fe1 P2 C12 -74.49(17)
C5 Fe1 P2 C12 -166.4(4)
C1 Fe1 P2 C12 -158.37(18)
C4 Fe1 P2 C12 106.4(2)
C2 Fe1 P2 C12 169.74(16)
C3 Fe1 P2 C12 129.83(17)
P1 Fe1 P2 C12 8.06(13)
C37 Fe1 P2 C25 42.47(18)
C5 Fe1 P2 C25 -49.5(4)
C1 Fe1 P2 C25 -41.4(2)
C4 Fe1 P2 C25 -136.6(2)
C2 Fe1 P2 C25 -73.30(18)
C3 Fe1 P2 C25 -113.21(18)
P1 Fe1 P2 C25 125.01(14)
C37 Fe1 C1 C2 -142.8(2)
C5 Fe1 C1 C2 120.0(3)
C4 Fe1 C1 C2 81.1(2)
C3 Fe1 C1 C2 37.5(2)
P1 Fe1 C1 C2 148.29(19)
P2 Fe1 C1 C2 -56.6(2)
C37 Fe1 C1 C5 97.2(2)
C4 Fe1 C1 C5 -38.9(2)
C2 Fe1 C1 C5 -120.0(3)
C3 Fe1 C1 C5 -82.5(2)
P1 Fe1 C1 C5 28.3(3)
P2 Fe1 C1 C5 -176.60(18)
C37 Fe1 C1 C6 -21.2(4)
C5 Fe1 C1 C6 -118.4(5)
C4 Fe1 C1 C6 -157.3(4)
C2 Fe1 C1 C6 121.6(5)
C3 Fe1 C1 C6 159.1(4)
P1 Fe1 C1 C6 -90.1(4)
P2 Fe1 C1 C6 65.0(4)
C5 C1 C2 C3 -1.7(4)
C6 C1 C2 C3 172.0(3)
Fe1 C1 C2 C3 -60.4(3)
C5 C1 C2 C7 -171.3(3)
C6 C1 C2 C7 2.4(6)
Fe1 C1 C2 C7 130.0(4)
C5 C1 C2 Fe1 58.7(3)
C6 C1 C2 Fe1 -127.7(4)
C37 Fe1 C2 C1 41.8(3)
C5 Fe1 C2 C1 -37.0(2)
C4 Fe1 C2 C1 -81.0(2)
C3 Fe1 C2 C1 -119.1(3)
P1 Fe1 C2 C1 -116.9(3)
P2 Fe1 C2 C1 136.2(2)
C37 Fe1 C2 C3 160.9(2)
C5 Fe1 C2 C3 82.0(2)
C1 Fe1 C2 C3 119.1(3)
C4 Fe1 C2 C3 38.1(2)
P1 Fe1 C2 C3 2.2(4)
P2 Fe1 C2 C3 -104.8(2)
C37 Fe1 C2 C7 -79.2(4)
C5 Fe1 C2 C7 -158.1(4)
C1 Fe1 C2 C7 -121.1(5)
C4 Fe1 C2 C7 157.9(4)
C3 Fe1 C2 C7 119.9(5)
P1 Fe1 C2 C7 122.1(4)
P2 Fe1 C2 C7 15.1(4)
C1 C2 C3 C4 0.5(4)
C7 C2 C3 C4 170.2(3)
Fe1 C2 C3 C4 -59.8(2)
C1 C2 C3 C8 -168.7(3)
C7 C2 C3 C8 1.0(6)
Fe1 C2 C3 C8 131.0(4)
C1 C2 C3 Fe1 60.3(3)
C7 C2 C3 Fe1 -130.0(4)
C37 Fe1 C3 C4 80.5(4)
C5 Fe1 C3 C4 37.9(2)
C1 Fe1 C3 C4 81.1(2)
C2 Fe1 C3 C4 117.9(3)
P1 Fe1 C3 C4 -61.3(2)
P2 Fe1 C3 C4 -157.31(18)
C37 Fe1 C3 C2 -37.4(4)
C5 Fe1 C3 C2 -80.0(2)
C1 Fe1 C3 C2 -36.7(2)
C4 Fe1 C3 C2 -117.9(3)
P1 Fe1 C3 C2 -179.16(17)
P2 Fe1 C3 C2 84.8(2)
C37 Fe1 C3 C8 -157.9(4)
C5 Fe1 C3 C8 159.5(4)
C1 Fe1 C3 C8 -157.2(4)
C4 Fe1 C3 C8 121.7(5)
C2 Fe1 C3 C8 -120.5(5)
P1 Fe1 C3 C8 60.3(4)
P2 Fe1 C3 C8 -35.7(4)
C2 C3 C4 C5 0.9(4)
C8 C3 C4 C5 170.0(3)
Fe1 C3 C4 C5 -59.4(2)
C2 C3 C4 C9 -169.8(3)
C8 C3 C4 C9 -0.8(6)
Fe1 C3 C4 C9 129.8(3)
C2 C3 C4 Fe1 60.3(2)
C8 C3 C4 Fe1 -130.7(4)
C37 Fe1 C4 C3 -142.2(2)
C5 Fe1 C4 C3 -118.7(3)
C1 Fe1 C4 C3 -80.3(2)
C2 Fe1 C4 C3 -37.9(2)
P1 Fe1 C4 C3 130.91(19)
P2 Fe1 C4 C3 36.7(3)
C37 Fe1 C4 C5 -23.5(3)
C1 Fe1 C4 C5 38.4(2)
C2 Fe1 C4 C5 80.8(2)
C3 Fe1 C4 C5 118.7(3)
P1 Fe1 C4 C5 -110.4(2)
P2 Fe1 C4 C5 155.36(18)
C37 Fe1 C4 C9 97.0(4)
C5 Fe1 C4 C9 120.5(5)
C1 Fe1 C4 C9 158.9(4)
C2 Fe1 C4 C9 -158.7(4)
C3 Fe1 C4 C9 -120.8(4)
P1 Fe1 C4 C9 10.1(4)
P2 Fe1 C4 C9 -84.1(4)
C2 C1 C5 C4 2.3(4)
C6 C1 C5 C4 -171.5(3)
Fe1 C1 C5 C4 62.3(2)
C2 C1 C5 C10 179.6(3)
C6 C1 C5 C10 5.8(6)
Fe1 C1 C5 C10 -120.3(4)
C2 C1 C5 Fe1 -60.0(3)
C6 C1 C5 Fe1 126.2(4)
C3 C4 C5 C1 -2.0(4)
C9 C4 C5 C1 168.7(3)
Fe1 C4 C5 C1 -62.7(2)
C3 C4 C5 C10 -179.3(3)
C9 C4 C5 C10 -8.6(6)
Fe1 C4 C5 C10 120.0(4)
C3 C4 C5 Fe1 60.8(2)
C9 C4 C5 Fe1 -128.6(4)
C37 Fe1 C5 C1 -81.4(2)
C4 Fe1 C5 C1 116.8(3)
C2 Fe1 C5 C1 36.2(2)
C3 Fe1 C5 C1 79.4(2)
P1 Fe1 C5 C1 -163.78(19)
P2 Fe1 C5 C1 10.4(5)
C37 Fe1 C5 C4 161.8(2)
C1 Fe1 C5 C4 -116.8(3)
C2 Fe1 C5 C4 -80.6(2)
C3 Fe1 C5 C4 -37.4(2)
P1 Fe1 C5 C4 79.4(2)
P2 Fe1 C5 C4 -106.4(4)
C37 Fe1 C5 C10 39.4(3)
C1 Fe1 C5 C10 120.8(4)
C4 Fe1 C5 C10 -122.4(4)
C2 Fe1 C5 C10 157.0(4)
C3 Fe1 C5 C10 -159.9(4)
P1 Fe1 C5 C10 -43.0(3)
P2 Fe1 C5 C10 131.2(4)
C19 P1 C11 C12 174.2(2)
C13 P1 C11 C12 -81.8(3)
Fe1 P1 C11 C12 47.7(3)
P1 C11 C12 P2 -41.0(3)
C31 P2 C12 C11 146.6(2)
C25 P2 C12 C11 -108.5(3)
Fe1 P2 C12 C11 18.9(3)
C19 P1 C13 C18 -141.0(3)
C11 P1 C13 C18 112.8(3)
Fe1 P1 C13 C18 -5.0(3)
C19 P1 C13 C14 44.5(3)
C11 P1 C13 C14 -61.8(3)
Fe1 P1 C13 C14 -179.6(2)
C18 C13 C14 C15 -0.1(5)
P1 C13 C14 C15 174.6(3)
C13 C14 C15 C16 0.4(6)
C14 C15 C16 C17 -0.7(6)
C15 C16 C17 C18 0.6(6)
C14 C13 C18 C17 0.0(5)
P1 C13 C18 C17 -174.7(3)
C16 C17 C18 C13 -0.3(5)
C11 P1 C19 C20 148.4(3)
C13 P1 C19 C20 45.7(3)
Fe1 P1 C19 C20 -92.9(3)
C11 P1 C19 C24 -37.4(3)
C13 P1 C19 C24 -140.1(3)
Fe1 P1 C19 C24 81.3(3)
C24 C19 C20 C21 -0.4(6)
P1 C19 C20 C21 174.1(3)
C19 C20 C21 C22 -0.7(6)
C20 C21 C22 C23 1.3(6)
C21 C22 C23 C24 -0.7(6)
C22 C23 C24 C19 -0.5(6)
C20 C19 C24 C23 1.0(6)
P1 C19 C24 C23 -173.5(3)
C31 P2 C25 C30 56.5(3)
C12 P2 C25 C30 -48.8(3)
Fe1 P2 C25 C30 -170.2(3)
C31 P2 C25 C26 -126.2(3)
C12 P2 C25 C26 128.5(3)
Fe1 P2 C25 C26 7.2(4)
C30 C25 C26 C27 3.3(6)
P2 C25 C26 C27 -174.2(3)
C25 C26 C27 C28 -1.9(6)
C26 C27 C28 C29 -0.1(7)
C27 C28 C29 C30 0.5(7)
C26 C25 C30 C29 -2.9(6)
P2 C25 C30 C29 174.6(3)
C28 C29 C30 C25 1.0(6)
C12 P2 C31 C36 141.7(3)
C25 P2 C31 C36 36.7(3)
Fe1 P2 C31 C36 -96.6(3)
C12 P2 C31 C32 -46.3(3)
C25 P2 C31 C32 -151.3(3)
Fe1 P2 C31 C32 75.4(3)
C36 C31 C32 C33 1.0(5)
P2 C31 C32 C33 -171.3(3)
C31 C32 C33 C34 1.3(5)
C32 C33 C34 C35 -2.4(6)
C33 C34 C35 C36 1.2(6)
C32 C31 C36 C35 -2.2(5)
P2 C31 C36 C35 170.1(3)
C34 C35 C36 C31 1.1(6)
C5 Fe1 C37 C38 9(2)
C1 Fe1 C37 C38 -30(2)
C4 Fe1 C37 C38 24(2)
C2 Fe1 C37 C38 -55(2)
C3 Fe1 C37 C38 -29(2)
P1 Fe1 C37 C38 118(2)
P2 Fe1 C37 C38 -155(2)
Fe1 C37 C38 C39 117(13)
C37 C38 C39 C44 23(14)
C37 C38 C39 C40 -157(13)
C44 C39 C40 C41 -1.1(5)
C38 C39 C40 C41 179.2(3)
C39 C40 C41 C42 1.1(5)
C40 C41 C42 C43 0.5(5)
C40 C41 C42 C92 -179.5(4)
C41 C42 C43 C44 -2.0(5)
C92 C42 C43 C44 178.0(3)
C41 C42 C43 C45 173.5(3)
C92 C42 C43 C45 -6.5(4)
C42 C43 C44 C39 2.0(5)
C45 C43 C44 C39 -172.8(3)
C40 C39 C44 C43 -0.5(5)
C38 C39 C44 C43 179.3(3)
C42 C43 C45 C46 132.0(3)
C44 C43 C45 C46 -52.8(5)
C42 C43 C45 C93 7.8(4)
C44 C43 C45 C93 -177.0(4)
C42 C43 C45 C95 -107.4(3)
C44 C43 C45 C95 67.8(5)
C43 C45 C46 C47 -61.4(4)
C93 C45 C46 C47 54.6(4)
C95 C45 C46 C47 178.0(3)
C45 C46 C47 C48A 176.8(4)
C46 C47 C48A C49A -170.9(6)
C87 Fe51 P51 C61 -56.85(16)
C51 Fe51 P51 C61 -149.30(16)
C52 Fe51 P51 C61 -132.9(2)
C53 Fe51 P51 C61 137.9(3)
C55 Fe51 P51 C61 172.47(16)
C54 Fe51 P51 C61 138.73(16)
P52 Fe51 P51 C61 30.75(12)
C87 Fe51 P51 C63 63.24(16)
C51 Fe51 P51 C63 -29.22(17)
C52 Fe51 P51 C63 -12.8(2)
C53 Fe51 P51 C63 -102.0(3)
C55 Fe51 P51 C63 -67.45(17)
C54 Fe51 P51 C63 -101.19(17)
P52 Fe51 P51 C63 150.83(14)
C87 Fe51 P51 C69 -171.11(16)
C51 Fe51 P51 C69 96.44(17)
C52 Fe51 P51 C69 112.9(2)
C53 Fe51 P51 C69 23.7(3)
C55 Fe51 P51 C69 58.21(16)
C54 Fe51 P51 C69 24.47(17)
P52 Fe51 P51 C69 -83.51(13)
C87 Fe51 P52 C81 -41.87(17)
C51 Fe51 P52 C81 54.8(5)
C52 Fe51 P52 C81 43.51(19)
C53 Fe51 P52 C81 76.37(17)
C55 Fe51 P52 C81 139.9(2)
C54 Fe51 P52 C81 116.24(17)
P51 Fe51 P52 C81 -125.41(14)
C87 Fe51 P52 C75 -166.20(18)
C51 Fe51 P52 C75 -69.6(5)
C52 Fe51 P52 C75 -80.82(19)
C53 Fe51 P52 C75 -47.96(18)
C55 Fe51 P52 C75 15.6(2)
C54 Fe51 P52 C75 -8.09(18)
P51 Fe51 P52 C75 110.26(15)
C87 Fe51 P52 C62 74.70(17)
C51 Fe51 P52 C62 171.4(4)
C52 Fe51 P52 C62 160.08(17)
C53 Fe51 P52 C62 -167.06(16)
C55 Fe51 P52 C62 -103.5(2)
C54 Fe51 P52 C62 -127.19(16)
P51 Fe51 P52 C62 -8.84(13)
C87 Fe51 C51 C55 -161.1(2)
C52 Fe51 C51 C55 117.4(3)
C53 Fe51 C51 C55 79.9(2)
C54 Fe51 C51 C55 36.7(2)
P51 Fe51 C51 C55 -76.7(2)
P52 Fe51 C51 C55 103.1(4)
C87 Fe51 C51 C52 81.5(2)
C53 Fe51 C51 C52 -37.5(2)
C55 Fe51 C51 C52 -117.4(3)
C54 Fe51 C51 C52 -80.7(2)
P51 Fe51 C51 C52 165.95(18)
P52 Fe51 C51 C52 -14.3(5)
C87 Fe51 C51 C56 -38.0(3)
C52 Fe51 C51 C56 -119.5(4)
C53 Fe51 C51 C56 -157.0(4)
C55 Fe51 C51 C56 123.1(4)
C54 Fe51 C51 C56 159.8(4)
P51 Fe51 C51 C56 46.5(3)
P52 Fe51 C51 C56 -133.7(4)
C55 C51 C52 C53 -1.2(4)
C56 C51 C52 C53 -178.3(3)
Fe51 C51 C52 C53 60.9(2)
C55 C51 C52 C57 173.3(3)
C56 C51 C52 C57 -3.7(5)
Fe51 C51 C52 C57 -124.6(3)
C55 C51 C52 Fe51 -62.1(2)
C56 C51 C52 Fe51 120.8(3)
C87 Fe51 C52 C51 -99.4(2)
C53 Fe51 C52 C51 118.1(3)
C55 Fe51 C52 C51 37.9(2)
C54 Fe51 C52 C51 80.6(2)
P51 Fe51 C52 C51 -24.7(3)
P52 Fe51 C52 C51 175.68(17)
C87 Fe51 C52 C53 142.5(2)
C51 Fe51 C52 C53 -118.1(3)
C55 Fe51 C52 C53 -80.2(2)
C54 Fe51 C52 C53 -37.6(2)
P51 Fe51 C52 C53 -142.8(2)
P52 Fe51 C52 C53 57.5(2)
C87 Fe51 C52 C57 20.8(3)
C51 Fe51 C52 C57 120.2(4)
C53 Fe51 C52 C57 -121.7(4)
C55 Fe51 C52 C57 158.1(4)
C54 Fe51 C52 C57 -159.3(4)
P51 Fe51 C52 C57 95.5(4)
P52 Fe51 C52 C57 -64.1(4)
C51 C52 C53 C54 0.9(4)
C57 C52 C53 C54 -173.6(3)
Fe51 C52 C53 C54 61.0(2)
C51 C52 C53 C58 170.7(3)
C57 C52 C53 C58 -3.8(6)
Fe51 C52 C53 C58 -129.2(3)
C51 C52 C53 Fe51 -60.1(2)
C57 C52 C53 Fe51 125.4(3)
C87 Fe51 C53 C54 -162.2(2)
C51 Fe51 C53 C54 -80.3(2)
C52 Fe51 C53 C54 -118.5(3)
C55 Fe51 C53 C54 -37.1(2)
P51 Fe51 C53 C54 1.1(4)
P52 Fe51 C53 C54 105.4(2)
C87 Fe51 C53 C52 -43.7(3)
C51 Fe51 C53 C52 38.2(2)
C55 Fe51 C53 C52 81.3(2)
C54 Fe51 C53 C52 118.5(3)
P51 Fe51 C53 C52 119.6(3)
P52 Fe51 C53 C52 -136.13(19)
C87 Fe51 C53 C58 77.2(4)
C51 Fe51 C53 C58 159.1(4)
C52 Fe51 C53 C58 120.9(5)
C55 Fe51 C53 C58 -157.8(4)
C54 Fe51 C53 C58 -120.6(5)
P51 Fe51 C53 C58 -119.5(4)
P52 Fe51 C53 C58 -15.2(4)
C52 C53 C54 C55 -0.2(4)
C58 C53 C54 C55 -170.1(3)
Fe51 C53 C54 C55 60.2(2)
C52 C53 C54 C59 170.3(3)
C58 C53 C54 C59 0.4(5)
Fe51 C53 C54 C59 -129.4(3)
C52 C53 C54 Fe51 -60.4(2)
C58 C53 C54 Fe51 129.7(3)
C87 Fe51 C54 C55 -80.9(4)
C51 Fe51 C54 C55 -37.1(2)
C52 Fe51 C54 C55 -81.0(2)
C53 Fe51 C54 C55 -118.6(3)
P51 Fe51 C54 C55 61.9(2)
P52 Fe51 C54 C55 156.63(19)
C87 Fe51 C54 C53 37.7(4)
C51 Fe51 C54 C53 81.4(2)
C52 Fe51 C54 C53 37.5(2)
C55 Fe51 C54 C53 118.6(3)
P51 Fe51 C54 C53 -179.52(17)
P52 Fe51 C54 C53 -84.8(2)
C87 Fe51 C54 C59 157.0(3)
C51 Fe51 C54 C59 -159.2(4)
C52 Fe51 C54 C59 156.9(4)
C53 Fe51 C54 C59 119.4(5)
C55 Fe51 C54 C59 -122.0(5)
P51 Fe51 C54 C59 -60.1(4)
P52 Fe51 C54 C59 34.6(4)
C53 C54 C55 C51 -0.6(4)
C59 C54 C55 C51 -170.8(3)
Fe51 C54 C55 C51 59.4(2)
C53 C54 C55 C60 169.4(3)
C59 C54 C55 C60 -0.9(6)
Fe51 C54 C55 C60 -130.7(3)
C53 C54 C55 Fe51 -59.9(2)
C59 C54 C55 Fe51 129.8(4)
C52 C51 C55 C54 1.1(4)
C56 C51 C55 C54 178.1(3)
Fe51 C51 C55 C54 -60.5(2)
C52 C51 C55 C60 -168.8(3)
C56 C51 C55 C60 8.2(6)
Fe51 C51 C55 C60 129.7(3)
C52 C51 C55 Fe51 61.5(2)
C56 C51 C55 Fe51 -121.5(4)
C87 Fe51 C55 C54 144.7(2)
C51 Fe51 C55 C54 119.4(3)
C52 Fe51 C55 C54 80.8(2)
C53 Fe51 C55 C54 37.6(2)
P51 Fe51 C55 C54 -128.6(2)
P52 Fe51 C55 C54 -37.7(3)
C87 Fe51 C55 C51 25.3(3)
C52 Fe51 C55 C51 -38.6(2)
C53 Fe51 C55 C51 -81.8(2)
C54 Fe51 C55 C51 -119.4(3)
P51 Fe51 C55 C51 112.0(2)
P52 Fe51 C55 C51 -157.06(18)
C87 Fe51 C55 C60 -94.6(4)
C51 Fe51 C55 C60 -119.9(5)
C52 Fe51 C55 C60 -158.5(4)
C53 Fe51 C55 C60 158.3(4)
C54 Fe51 C55 C60 120.7(5)
P51 Fe51 C55 C60 -7.9(4)
P52 Fe51 C55 C60 83.0(4)
C63 P51 C61 C62 -176.8(2)
C69 P51 C61 C62 78.1(3)
Fe51 P51 C61 C62 -50.3(2)
P51 C61 C62 P52 42.7(3)
C81 P52 C62 C61 108.2(3)
C75 P52 C62 C61 -149.5(2)
Fe51 P52 C62 C61 -19.7(3)
C61 P51 C63 C64 -143.9(3)
C69 P51 C63 C64 -39.7(3)
Fe51 P51 C63 C64 95.7(3)
C61 P51 C63 C68 44.9(3)
C69 P51 C63 C68 149.0(3)
Fe51 P51 C63 C68 -75.6(3)
C68 C63 C64 C65 3.6(6)
P51 C63 C64 C65 -168.0(3)
C63 C64 C65 C66 -1.2(6)
C64 C65 C66 C67 -2.4(6)
C65 C66 C67 C68 3.5(6)
C66 C67 C68 C63 -1.0(6)
C64 C63 C68 C67 -2.5(5)
P51 C63 C68 C67 169.0(3)
C61 P51 C69 C70 69.0(3)
C63 P51 C69 C70 -40.5(3)
Fe51 P51 C69 C70 -173.0(2)
C61 P51 C69 C74 -107.5(3)
C63 P51 C69 C74 143.0(3)
Fe51 P51 C69 C74 10.5(3)
C74 C69 C70 C71 -1.5(5)
P51 C69 C70 C71 -178.1(3)
C69 C70 C71 C72 1.2(5)
C70 C71 C72 C73 0.5(6)
C71 C72 C73 C74 -1.8(6)
C72 C73 C74 C69 1.5(5)
C70 C69 C74 C73 0.2(5)
P51 C69 C74 C73 176.8(3)
C81 P52 C75 C80 -40.9(3)
C62 P52 C75 C80 -145.0(3)
Fe51 P52 C75 C80 92.7(3)
C81 P52 C75 C76 144.0(3)
C62 P52 C75 C76 39.9(3)
Fe51 P52 C75 C76 -82.4(3)
C80 C75 C76 C77 -1.1(5)
P52 C75 C76 C77 174.1(3)
C75 C76 C77 C78 -0.1(5)
C76 C77 C78 C79 0.6(5)
C77 C78 C79 C80 0.1(5)
C76 C75 C80 C79 1.8(5)
P52 C75 C80 C79 -173.5(3)
C78 C79 C80 C75 -1.3(5)
C75 P52 C81 C86 -58.5(3)
C62 P52 C81 C86 46.7(3)
Fe51 P52 C81 C86 167.3(2)
C75 P52 C81 C82 124.0(3)
C62 P52 C81 C82 -130.8(3)
Fe51 P52 C81 C82 -10.2(3)
C86 C81 C82 C83 -1.6(5)
P52 C81 C82 C83 175.9(3)
C81 C82 C83 C84 1.4(5)
C82 C83 C84 C85 -0.3(6)
C83 C84 C85 C86 -0.4(6)
C84 C85 C86 C81 0.1(6)
C82 C81 C86 C85 0.9(5)
P52 C81 C86 C85 -176.7(3)
C51 Fe51 C87 C88 -53(100)
C52 Fe51 C87 C88 -14(100)
C53 Fe51 C87 C88 12(100)
C55 Fe51 C87 C88 -69(100)
C54 Fe51 C87 C88 -14(100)
P51 Fe51 C87 C88 -162(100)
P52 Fe51 C87 C88 112(100)
Fe51 C87 C88 C89 -180(100)
C87 C88 C89 C90 90(4)
C87 C88 C89 C94 -87(4)
C94 C89 C90 C91 1.0(5)
C88 C89 C90 C91 -176.3(3)
C89 C90 C91 C92 1.0(5)
C90 C91 C92 C93 -1.8(5)
C90 C91 C92 C42 177.3(4)
C43 C42 C92 C91 -177.1(4)
C41 C42 C92 C91 2.9(7)
C43 C42 C92 C93 2.1(4)
C41 C42 C92 C93 -177.9(4)
C91 C92 C93 C94 0.6(5)
C42 C92 C93 C94 -178.8(3)
C91 C92 C93 C45 -177.6(3)
C42 C92 C93 C45 3.1(4)
C43 C45 C93 C94 175.6(4)
C46 C45 C93 C94 52.1(5)
C95 C45 C93 C94 -70.4(5)
C43 C45 C93 C92 -6.4(4)
C46 C45 C93 C92 -129.9(3)
C95 C45 C93 C92 107.6(3)
C92 C93 C94 C89 1.5(5)
C45 C93 C94 C89 179.3(3)
C90 C89 C94 C93 -2.2(5)
C88 C89 C94 C93 175.1(3)
C43 C45 C95 C96 51.3(4)
C46 C45 C95 C96 175.5(3)
C93 C45 C95 C96 -57.8(4)
C45 C95 C96 C97 177.0(3)
C95 C96 C97 C98 -68.1(5)
C106 C101 C102 C103 0.1(7)
C101 C102 C103 C104 -1.7(7)
C102 C103 C104 C105 2.7(8)
C103 C104 C105 C106 -1.9(7)
C102 C101 C106 C105 0.6(7)
C104 C105 C106 C101 0.3(7)
